data_7010278
loop_
_publ_author_name
'Ren, Chun-Xia'
'Zhu, Hai-Liang'
'Yang, Guang'
'Chen, Xiao-Ming'

_publ_section_title
;
 Syntheses and crystal structures of five two-dimensional networks
 constructed from staircase-like silver(I) thiocyanate chains and
 bridging polyamines
;
_journal_issue 1
_journal_name_full 'Journal of the Chemical Society, Dalton Transactions'
_journal_page_first 85
_journal_paper_doi 10.1039/b007665l
_journal_year 2001
_chemical_formula_sum 'C4 H8 Ag2 N4 S2'
_chemical_formula_weight 392.00
_chemical_name_systematic
; 
 ? 
;
_space_group_IT_number 2
_symmetry_cell_setting triclinic
_symmetry_space_group_name_Hall '-P 1'
_symmetry_space_group_name_H-M 'P -1'
_atom_sites_solution_hydrogens geom
_atom_sites_solution_primary direct
_atom_sites_solution_secondary difmap
_audit_creation_method SHELXL-97
_cell_angle_alpha 65.91(4)
_cell_angle_beta 77.87(5)
_cell_angle_gamma 84.49(5)
_cell_formula_units_Z 1
_cell_length_a 6.025(4)
_cell_length_b 6.232(3)
_cell_length_c 7.292(5)
_cell_measurement_reflns_used 25
_cell_measurement_temperature 293(2)
_cell_measurement_theta_max 15
_cell_measurement_theta_min 7.5
_cell_volume 244.4(3)
_computing_cell_refinement 'SHELXTL-Plus (Sheldrick, 1990)'
_computing_data_collection 'SHELXTL-Plus (Sheldrick, 1990)'
_computing_data_reduction 'SHELXL-97 (Sheldrick, 1997)'
_computing_molecular_graphics 'SHELXTL Version 5 (Sheldrick, 1997)'
_computing_publication_material 'SHELXL-97 (Sheldrick, 1997)'
_computing_structure_refinement 'SHELXL-97 (Sheldrick, 1997)'
_computing_structure_solution 'SHELXS-97 (Sheldrick, 1990)'
_diffrn_ambient_temperature 293(2)
_diffrn_measured_fraction_theta_full 0.999
_diffrn_measured_fraction_theta_max 0.999
_diffrn_measurement_device_type R3m
_diffrn_measurement_method \w-scan
_diffrn_radiation_monochromator graphite
_diffrn_radiation_source 'fine-focus sealed tube'
_diffrn_radiation_type MoK\a
_diffrn_radiation_wavelength 0.71073
_diffrn_reflns_av_R_equivalents 0.0135
_diffrn_reflns_av_sigmaI/netI 0.0253
_diffrn_reflns_limit_h_max 8
_diffrn_reflns_limit_h_min 0
_diffrn_reflns_limit_k_max 8
_diffrn_reflns_limit_k_min -8
_diffrn_reflns_limit_l_max 10
_diffrn_reflns_limit_l_min -9
_diffrn_reflns_number 1442
_diffrn_reflns_theta_full 30.00
_diffrn_reflns_theta_max 30.00
_diffrn_reflns_theta_min 3.46
_diffrn_standards_decay_% 0
_diffrn_standards_interval_count 200
_diffrn_standards_number 2
_exptl_absorpt_coefficient_mu 4.384
_exptl_absorpt_correction_T_max 0.728
_exptl_absorpt_correction_T_min 0.549
_exptl_absorpt_correction_type semi-emprical
_exptl_crystal_colour colourless
_exptl_crystal_density_diffrn 2.664
_exptl_crystal_density_method 'not measured'
_exptl_crystal_description block
_exptl_crystal_F_000 186
_exptl_crystal_size_max 0.32
_exptl_crystal_size_mid 0.25
_exptl_crystal_size_min 0.20
_refine_diff_density_max 1.011
_refine_diff_density_min -0.708
_refine_diff_density_rms 0.194
_refine_ls_extinction_coef 0.119(10)
_refine_ls_extinction_expression Fc^*^=kFc[1+0.001xFc^2^\l^3^/sin(2\q)]^-1/4^
_refine_ls_extinction_method SHELXL
_refine_ls_goodness_of_fit_ref 1.074
_refine_ls_hydrogen_treatment mixed
_refine_ls_matrix_type full
_refine_ls_number_parameters 56
_refine_ls_number_reflns 1434
_refine_ls_number_restraints 0
_refine_ls_restrained_S_all 1.074
_refine_ls_R_factor_all 0.0552
_refine_ls_R_factor_gt 0.0425
_refine_ls_shift/su_max 0.000
_refine_ls_shift/su_mean 0.000
_refine_ls_structure_factor_coef Fsqd
_refine_ls_weighting_details 'w=1/[\s^2^(Fo^2^)+(0.0760P)^2^+0.0000P] where P=(Fo^2^+2Fc^2^)/3'
_refine_ls_weighting_scheme calc
_refine_ls_wR_factor_gt 0.1103
_refine_ls_wR_factor_ref 0.1181
_reflns_number_gt 1151
_reflns_number_total 1434
_reflns_threshold_expression >2sigma(I)
_cod_data_source_file b007665l.txt
_cod_data_source_block complex_1
_cod_depositor_comments
;
The following automatic conversions were performed:
'_symmetry_cell_setting' value 'Triclinic' changed to 'triclinic'
according to '/home/saulius/struct/CIF-dictionaries/cif_core.dic'
dictionary named 'cif_core.dic' version 2.4.1 from 2010-06-29.

Automatic conversion script
Id: cif_fix_enum 1527 2010-12-29 10:47:43Z saulius 

The following automatic conversions were performed:

'_refine_ls_weighting_scheme' value 'calc
w=1/[\s^2^(Fo^2^)+(0.0760P)^2^+0.0000P] where P=(Fo^2^+2Fc^2^)/3' was
changed to 'calc'. New tag '_refine_ls_weighting_details' was
created. The value of the new tag was set to
'w=1/[\s^2^(Fo^2^)+(0.0760P)^2^+0.0000P] where P=(Fo^2^+2Fc^2^)/3'.

Automatic conversion script
Id: cif_fix_values 3143 2015-03-26 13:38:13Z robertas 
;
_cod_original_sg_symbol_H-M P-1
_cod_database_code 7010278

loop_
_symmetry_equiv_pos_as_xyz
'x, y, z'
'-x, -y, -z'

loop_
_atom_site_label
_atom_site_type_symbol
_atom_site_fract_x
_atom_site_fract_y
_atom_site_fract_z
_atom_site_U_iso_or_equiv
_atom_site_adp_type
_atom_site_occupancy
_atom_site_calc_flag
_atom_site_refinement_flags
_atom_site_disorder_assembly
_atom_site_disorder_group
Ag1 Ag 0.06041(6) 0.18807(8) 0.10334(6) 0.0520(2) Uani 1 d . . .
S1 S -0.13171(19) 0.3079(2) -0.23986(16) 0.0350(3) Uani 1 d . . .
N1 N -0.5886(7) 0.2810(7) -0.0406(7) 0.0385(8) Uani 1 d . . .
N2 N -0.2479(7) 0.1965(6) 0.3350(5) 0.0347(7) Uani 1 d . . .
H2C H -0.3335 0.3267 0.2731 0.080 Uiso 1 d R . .
H2D H -0.2092 0.2237 0.4391 0.080 Uiso 1 d R . .
C1 C -0.3996(7) 0.2898(7) -0.1220(6) 0.0292(7) Uani 1 d . . .
C2 C -0.3861(7) -0.0170(7) 0.4373(6) 0.0312(8) Uani 1 d . . .
H2B H -0.4147 -0.0670 0.3362 0.080 Uiso 1 d R . .
H2A H -0.3018 -0.1399 0.5259 0.080 Uiso 1 d R . .

loop_
_atom_site_aniso_label
_atom_site_aniso_U_11
_atom_site_aniso_U_22
_atom_site_aniso_U_33
_atom_site_aniso_U_23
_atom_site_aniso_U_13
_atom_site_aniso_U_12
Ag1 0.0237(2) 0.0658(4) 0.0522(3) -0.0146(2) 0.00518(16) -0.00332(17)
S1 0.0238(5) 0.0389(6) 0.0365(5) -0.0115(4) 0.0017(4) -0.0050(4)
N1 0.0228(17) 0.0363(19) 0.055(2) -0.0188(16) -0.0010(15) -0.0048(14)
N2 0.0302(19) 0.0323(17) 0.0367(16) -0.0118(14) 0.0021(14) -0.0049(14)
C1 0.0264(19) 0.0285(18) 0.0325(16) -0.0113(14) -0.0059(14) -0.0019(14)
C2 0.0232(18) 0.034(2) 0.0336(17) -0.0130(15) 0.0024(15) -0.0045(15)

loop_
_atom_type_symbol
_atom_type_description
_atom_type_scat_dispersion_real
_atom_type_scat_dispersion_imag
_atom_type_scat_source
C C 0.0033 0.0016 'International Tables Vol C Tables 4.2.6.8 and 6.1.1.4'
H H 0.0000 0.0000 'International Tables Vol C Tables 4.2.6.8 and 6.1.1.4'
N N 0.0061 0.0033 'International Tables Vol C Tables 4.2.6.8 and 6.1.1.4'
S S 0.1246 0.1234 'International Tables Vol C Tables 4.2.6.8 and 6.1.1.4'
Ag Ag -0.8971 1.1015 'International Tables Vol C Tables 4.2.6.8 and 6.1.1.4'

loop_
_geom_angle_atom_site_label_1
_geom_angle_atom_site_label_2
_geom_angle_atom_site_label_3
_geom_angle
_geom_angle_site_symmetry_1
_geom_angle_site_symmetry_3
_geom_angle_publ_flag
N1 Ag1 N2 150.09(15) 1_655 . ?
N1 Ag1 S1 100.24(13) 1_655 . ?
N2 Ag1 S1 100.64(12) . . ?
N1 Ag1 S1 95.76(11) 1_655 2 ?
N2 Ag1 S1 99.63(10) . 2 ?
S1 Ag1 S1 104.12(3) . 2 ?
C1 S1 Ag1 96.85(15) . . ?
C1 S1 Ag1 94.93(14) . 2 ?
Ag1 S1 Ag1 75.88(3) . 2 ?
C1 N1 Ag1 166.7(3) . 1_455 ?
C2 N2 Ag1 116.7(2) . . ?
N1 C1 S1 178.9(4) . . ?
N2 C2 C2 113.5(4) . 2_456 ?

loop_
_geom_bond_atom_site_label_1
_geom_bond_atom_site_label_2
_geom_bond_distance
_geom_bond_site_symmetry_2
_geom_bond_publ_flag
Ag1 N1 2.172(4) 1_655 ?
Ag1 N2 2.245(4) . ?
Ag1 S1 2.772(2) . ?
Ag1 S1 2.8533(19) 2 ?
S1 C1 1.652(4) . ?
S1 Ag1 2.8533(19) 2 ?
N1 C1 1.163(6) . ?
N1 Ag1 2.172(4) 1_455 ?
N2 C2 1.470(5) . ?
C2 C2 1.529(8) 2_456 ?
